data_7005406
loop_
_publ_author_name
'Klingele, Julia'
'Prikhod'ko, Alexander I.'
'Leibeling, Guido'
'Demeshko, Serhiy'
'Dechert, Sebastian'
'Meyer, Franc'

_publ_section_title
;
 Pyrazolate-based copper(II) and nickel(II) [2 x 2] grid complexes:
 protonation-dependent self-assembly, structures and properties.
;
_journal_issue 20
_journal_name_full 'Dalton transactions (Cambridge, England : 2003)'
_journal_page_first 2003
_journal_page_last 2013
_journal_paper_doi 10.1039/b701981e
_journal_year 2007
_chemical_formula_moiety 'C68 H56 N24 Ni4 O8, 8(H2 O)'
_chemical_formula_sum 'C68 H72 N24 Ni4 O16'
_chemical_formula_weight 1716.34
_chemical_name_systematic
;
?
;
_space_group_IT_number 88
_symmetry_cell_setting tetragonal
_symmetry_space_group_name_Hall '-I 4ad'
_symmetry_space_group_name_H-M 'I 41/a :2'
_atom_sites_solution_hydrogens geom
_atom_sites_solution_primary direct
_atom_sites_solution_secondary difmap
_audit_creation_method SHELXL-97
_cell_angle_alpha 90.00
_cell_angle_beta 90.00
_cell_angle_gamma 90.00
_cell_formula_units_Z 4
_cell_length_a 22.7567(9)
_cell_length_b 22.7567(9)
_cell_length_c 13.7394(7)
_cell_measurement_reflns_used 53638
_cell_measurement_temperature 133(2)
_cell_measurement_theta_max 24.90
_cell_measurement_theta_min 1.73
_cell_volume 7115.2(5)
_computing_cell_refinement 'X-AREA (Stoe & Cie, 2002)'
_computing_data_collection 'X-AREA (Stoe & Cie, 2002)'
_computing_data_reduction 'X-AREA (Stoe & Cie, 2002)'
_computing_molecular_graphics 'DIAMOND (Brandenburg, 2001)'
_computing_publication_material 'SHELXL-97 (Sheldrick, 1997)'
_computing_structure_refinement 'SHELXL-97 (Sheldrick, 1997)'
_computing_structure_solution 'SHELXS-97 (Sheldrick, 1990)'
_diffrn_ambient_temperature 133(2)
_diffrn_measured_fraction_theta_full 0.994
_diffrn_measured_fraction_theta_max 0.994
_diffrn_measurement_device_type 'Stoe IPDS II'
_diffrn_measurement_method \w
_diffrn_radiation_monochromator graphite
_diffrn_radiation_source 'fine-focus sealed tube'
_diffrn_radiation_type MoK\a
_diffrn_radiation_wavelength 0.71073
_diffrn_reflns_av_R_equivalents 0.0752
_diffrn_reflns_av_sigmaI/netI 0.0302
_diffrn_reflns_limit_h_max 26
_diffrn_reflns_limit_h_min -26
_diffrn_reflns_limit_k_max 26
_diffrn_reflns_limit_k_min -26
_diffrn_reflns_limit_l_max 16
_diffrn_reflns_limit_l_min -16
_diffrn_reflns_number 53638
_diffrn_reflns_theta_full 24.90
_diffrn_reflns_theta_max 24.90
_diffrn_reflns_theta_min 1.73
_exptl_absorpt_coefficient_mu 1.130
_exptl_absorpt_correction_T_max 0.8819
_exptl_absorpt_correction_T_min 0.7263
_exptl_absorpt_correction_type numerical
_exptl_absorpt_process_details 'X-RED (Stoe & Cie, 2002)'
_exptl_crystal_colour orange
_exptl_crystal_density_diffrn 1.602
_exptl_crystal_density_method 'not measured'
_exptl_crystal_description block
_exptl_crystal_F_000 3552
_exptl_crystal_size_max 0.22
_exptl_crystal_size_mid 0.19
_exptl_crystal_size_min 0.14
_refine_diff_density_max 0.229
_refine_diff_density_min -0.304
_refine_diff_density_rms 0.048
_refine_ls_extinction_method none
_refine_ls_goodness_of_fit_ref 1.006
_refine_ls_hydrogen_treatment mixed
_refine_ls_matrix_type full
_refine_ls_number_parameters 273
_refine_ls_number_reflns 3081
_refine_ls_number_restraints 0
_refine_ls_restrained_S_all 1.006
_refine_ls_R_factor_all 0.0422
_refine_ls_R_factor_gt 0.0288
_refine_ls_shift/su_max 0.001
_refine_ls_shift/su_mean 0.000
_refine_ls_structure_factor_coef Fsqd
_refine_ls_weighting_details 'calc w=1/[\s^2^(Fo^2^)+(0.0395P)^2^+0.0000P] where P=(Fo^2^+2Fc^2^)/3'
_refine_ls_weighting_scheme calc
_refine_ls_wR_factor_gt 0.0647
_refine_ls_wR_factor_ref 0.0673
_reflns_number_gt 2415
_reflns_number_total 3081
_reflns_threshold_expression >2sigma(I)
_cod_data_source_file b701981e.txt
_cod_data_source_block Ni4L4
_cod_original_sg_symbol_H-M 'I 41/a'
_cod_database_code 7005406

loop_
_symmetry_equiv_pos_as_xyz
'x, y, z'
'-x+1/2, -y, z+1/2'
'-y+3/4, x+1/4, z+1/4'
'y+3/4, -x+3/4, z+3/4'
'x+1/2, y+1/2, z+1/2'
'-x+1, -y+1/2, z+1'
'-y+5/4, x+3/4, z+3/4'
'y+5/4, -x+5/4, z+5/4'
'-x, -y, -z'
'x-1/2, y, -z-1/2'
'y-3/4, -x-1/4, -z-1/4'
'-y-3/4, x-3/4, -z-3/4'
'-x+1/2, -y+1/2, -z+1/2'
'x, y+1/2, -z'
'y-1/4, -x+1/4, -z+1/4'
'-y-1/4, x-1/4, -z-1/4'

loop_
_atom_site_label
_atom_site_type_symbol
_atom_site_fract_x
_atom_site_fract_y
_atom_site_fract_z
_atom_site_U_iso_or_equiv
_atom_site_adp_type
_atom_site_occupancy
_atom_site_symmetry_multiplicity
_atom_site_calc_flag
_atom_site_refinement_flags
_atom_site_disorder_assembly
_atom_site_disorder_group
Ni1 Ni 0.581870(12) 0.700012(13) 0.537474(19) 0.02043(10) Uani 1 1 d . . .
N1 N 0.50219(8) 0.67911(8) 0.51915(12) 0.0216(4) Uani 1 1 d . . .
N2 N 0.45425(8) 0.66882(8) 0.57489(13) 0.0217(4) Uani 1 1 d . . .
N3 N 0.58401(8) 0.69517(8) 0.40348(13) 0.0244(4) Uani 1 1 d . . .
N4 N 0.66261(8) 0.72118(8) 0.52373(13) 0.0243(4) Uani 1 1 d . . .
N5 N 0.31023(9) 0.62075(10) 0.49448(16) 0.0318(5) Uani 1 1 d . . .
N6 N 0.19530(11) 0.51170(10) 0.53912(17) 0.0453(6) Uani 1 1 d . . .
O1 O 0.53010(7) 0.67407(7) 0.26481(10) 0.0293(4) Uani 1 1 d . . .
O2 O 0.34539(7) 0.63642(8) 0.64632(11) 0.0316(4) Uani 1 1 d . . .
C1 C 0.43003(10) 0.65197(10) 0.41799(16) 0.0240(5) Uani 1 1 d . . .
H1 H 0.4091 0.6422 0.3621 0.080 Uiso 1 1 calc R . .
C2 C 0.48761(10) 0.66931(10) 0.42491(15) 0.0215(5) Uani 1 1 d . . .
C3 C 0.40993(10) 0.65238(10) 0.51417(16) 0.0225(5) Uani 1 1 d . . .
C4 C 0.53623(11) 0.67965(9) 0.35543(15) 0.0242(5) Uani 1 1 d . . .
C5 C 0.63818(10) 0.71051(11) 0.35359(16) 0.0279(5) Uani 1 1 d . . .
H5A H 0.6320 0.7442 0.3116 0.080 Uiso 1 1 calc R . .
H5B H 0.6517 0.6778 0.3142 0.080 Uiso 1 1 calc R . .
C6 C 0.68233(10) 0.72471(10) 0.43091(16) 0.0258(5) Uani 1 1 d . . .
C7 C 0.74007(11) 0.73949(11) 0.40994(18) 0.0320(6) Uani 1 1 d . . .
H7 H 0.7525 0.7422 0.3456 0.080 Uiso 1 1 calc R . .
C8 C 0.77910(11) 0.75010(12) 0.48512(19) 0.0359(6) Uani 1 1 d . . .
H8 H 0.8180 0.7598 0.4722 0.080 Uiso 1 1 calc R . .
C9 C 0.75895(11) 0.74595(12) 0.58013(19) 0.0338(6) Uani 1 1 d . . .
H9 H 0.7843 0.7527 0.6320 0.080 Uiso 1 1 calc R . .
C10 C 0.70117(11) 0.73183(11) 0.59680(18) 0.0298(5) Uani 1 1 d . . .
H10 H 0.6880 0.7295 0.6607 0.080 Uiso 1 1 calc R . .
C11 C 0.35285(10) 0.63632(10) 0.55751(16) 0.0246(5) Uani 1 1 d . . .
C12 C 0.25386(11) 0.59911(11) 0.52773(19) 0.0345(6) Uani 1 1 d . . .
H12A H 0.2236 0.6130 0.4837 0.080 Uiso 1 1 calc R . .
H12B H 0.2458 0.6156 0.5915 0.080 Uiso 1 1 calc R . .
C13 C 0.24997(12) 0.53286(11) 0.53415(17) 0.0334(6) Uani 1 1 d . . .
C14 C 0.29896(15) 0.49642(13) 0.5368(2) 0.0464(7) Uani 1 1 d . . .
H14 H 0.3365 0.5124 0.5329 0.080 Uiso 1 1 calc R . .
C15 C 0.29164(19) 0.43693(15) 0.5452(2) 0.0617(10) Uani 1 1 d . . .
H15 H 0.3240 0.4121 0.5480 0.080 Uiso 1 1 calc R . .
C16 C 0.2358(2) 0.41462(15) 0.5492(2) 0.0664(11) Uani 1 1 d . . .
H16 H 0.2295 0.3743 0.5537 0.080 Uiso 1 1 calc R . .
C17 C 0.18933(18) 0.45291(15) 0.5465(2) 0.0613(10) Uani 1 1 d . . .
H17 H 0.1515 0.4375 0.5498 0.080 Uiso 1 1 calc R . .
O3 O 0.08811(11) 0.56883(11) 0.51134(19) 0.0530(6) Uani 1 1 d . . .
O4 O 0.59434(10) 0.67467(10) 0.09294(16) 0.0447(5) Uani 1 1 d . . .
H3A H 0.1262(18) 0.5514(16) 0.510(3) 0.068(11) Uiso 1 1 d . . .
H3B H 0.0853(15) 0.5945(15) 0.471(2) 0.050(11) Uiso 1 1 d . . .
H4A H 0.5789(17) 0.6809(16) 0.148(3) 0.074(12) Uiso 1 1 d . . .
H4B H 0.5831(14) 0.7031(15) 0.064(3) 0.053(11) Uiso 1 1 d . . .
H5 H 0.3165(13) 0.6233(13) 0.433(2) 0.049(9) Uiso 1 1 d . . .

loop_
_atom_site_aniso_label
_atom_site_aniso_U_11
_atom_site_aniso_U_22
_atom_site_aniso_U_33
_atom_site_aniso_U_23
_atom_site_aniso_U_13
_atom_site_aniso_U_12
Ni1 0.02226(17) 0.02251(17) 0.01652(14) -0.00070(11) 0.00056(12) -0.00086(12)
N1 0.0265(10) 0.0204(10) 0.0178(9) -0.0010(7) 0.0029(8) 0.0003(8)
N2 0.0189(10) 0.0227(10) 0.0235(9) 0.0003(8) -0.0001(8) 0.0000(8)
N3 0.0242(10) 0.0259(11) 0.0231(9) -0.0011(8) 0.0019(8) -0.0037(8)
N4 0.0282(11) 0.0215(10) 0.0232(10) -0.0009(8) 0.0001(8) 0.0024(8)
N5 0.0251(11) 0.0418(13) 0.0286(11) -0.0046(10) -0.0032(9) -0.0042(10)
N6 0.0503(15) 0.0413(14) 0.0443(13) 0.0108(11) -0.0222(12) -0.0172(11)
O1 0.0360(10) 0.0359(10) 0.0161(8) -0.0011(7) 0.0007(7) -0.0044(8)
O2 0.0284(9) 0.0424(10) 0.0242(9) 0.0041(7) 0.0016(7) -0.0035(8)
C1 0.0284(13) 0.0244(12) 0.0192(11) -0.0008(9) -0.0026(9) 0.0000(10)
C2 0.0275(13) 0.0216(12) 0.0153(10) 0.0006(9) 0.0004(9) 0.0012(10)
C3 0.0229(12) 0.0213(11) 0.0234(11) -0.0014(9) -0.0022(9) -0.0002(9)
C4 0.0317(13) 0.0199(12) 0.0209(11) 0.0013(9) 0.0022(10) 0.0003(10)
C5 0.0291(13) 0.0316(13) 0.0231(11) -0.0006(10) 0.0050(10) -0.0032(10)
C6 0.0290(13) 0.0220(12) 0.0264(11) -0.0002(10) 0.0033(10) -0.0002(10)
C7 0.0300(14) 0.0315(14) 0.0344(13) 0.0019(11) 0.0073(11) -0.0002(11)
C8 0.0243(13) 0.0366(15) 0.0467(15) 0.0009(12) 0.0042(11) -0.0020(11)
C9 0.0262(13) 0.0366(15) 0.0386(14) -0.0014(12) -0.0043(11) -0.0042(11)
C10 0.0286(13) 0.0306(14) 0.0302(12) -0.0015(10) -0.0032(10) -0.0017(11)
C11 0.0259(12) 0.0221(12) 0.0258(13) -0.0010(9) -0.0027(10) 0.0001(10)
C12 0.0233(13) 0.0343(14) 0.0460(15) -0.0049(12) -0.0027(11) -0.0025(11)
C13 0.0430(15) 0.0353(14) 0.0219(11) -0.0023(10) -0.0052(11) -0.0044(12)
C14 0.062(2) 0.0416(17) 0.0357(14) 0.0049(13) 0.0131(14) 0.0147(14)
C15 0.100(3) 0.0453(19) 0.0392(17) 0.0092(14) 0.0282(18) 0.0195(19)
C16 0.132(4) 0.0319(17) 0.0354(17) 0.0031(13) 0.001(2) 0.004(2)
C17 0.090(3) 0.058(2) 0.0364(16) 0.0128(15) -0.0234(17) -0.036(2)
O3 0.0525(15) 0.0432(13) 0.0632(15) -0.0120(12) 0.0261(12) -0.0050(11)
O4 0.0532(13) 0.0432(13) 0.0377(12) 0.0094(10) 0.0186(10) 0.0118(10)

loop_
_atom_type_symbol
_atom_type_description
_atom_type_scat_dispersion_real
_atom_type_scat_dispersion_imag
_atom_type_scat_source
C C 0.0033 0.0016 'International Tables Vol C Tables 4.2.6.8 and 6.1.1.4'
H H 0.0000 0.0000 'International Tables Vol C Tables 4.2.6.8 and 6.1.1.4'
N N 0.0061 0.0033 'International Tables Vol C Tables 4.2.6.8 and 6.1.1.4'
O O 0.0106 0.0060 'International Tables Vol C Tables 4.2.6.8 and 6.1.1.4'
Ni Ni 0.3393 1.1124 'International Tables Vol C Tables 4.2.6.8 and 6.1.1.4'

loop_
_geom_angle_atom_site_label_1
_geom_angle_atom_site_label_2
_geom_angle_atom_site_label_3
_geom_angle
_geom_angle_site_symmetry_1
_geom_angle_site_symmetry_3
_geom_angle_publ_flag
N3 Ni1 N1 82.96(8) . . ?
N3 Ni1 N2 178.85(9) . 12_767 ?
N1 Ni1 N2 97.92(8) . 12_767 ?
N3 Ni1 N4 83.74(8) . . ?
N1 Ni1 N4 166.67(7) . . ?
N2 Ni1 N4 95.39(8) 12_767 . ?
N3 Ni1 O2 106.37(7) . 12_767 ?
N1 Ni1 O2 94.64(7) . 12_767 ?
N2 Ni1 O2 72.85(7) 12_767 12_767 ?
N4 Ni1 O2 89.92(7) . 12_767 ?
N3 Ni1 Ni1 128.49(6) . 15_566 ?
N1 Ni1 Ni1 45.58(5) . 15_566 ?
N2 Ni1 Ni1 52.36(6) 12_767 15_566 ?
N4 Ni1 Ni1 147.74(6) . 15_566 ?
O2 Ni1 Ni1 80.28(4) 12_767 15_566 ?
N3 Ni1 Ni1 93.08(6) . 6_564 ?
N1 Ni1 Ni1 46.59(5) . 6_564 ?
N2 Ni1 Ni1 88.07(6) 12_767 6_564 ?
N4 Ni1 Ni1 133.63(6) . 6_564 ?
O2 Ni1 Ni1 134.50(4) 12_767 6_564 ?
Ni1 Ni1 Ni1 56.096(4) 15_566 6_564 ?
N3 Ni1 Ni1 64.51(6) . 7_544 ?
N1 Ni1 Ni1 68.97(5) . 7_544 ?
N2 Ni1 Ni1 115.08(6) 12_767 7_544 ?
N4 Ni1 Ni1 105.80(6) . 7_544 ?
O2 Ni1 Ni1 47.36(4) 12_767 7_544 ?
Ni1 Ni1 Ni1 90.009(8) 15_566 7_544 ?
Ni1 Ni1 Ni1 114.359(9) 6_564 7_544 ?
N2 N1 C2 108.36(18) . . ?
N2 N1 Ni1 137.81(14) . . ?
C2 N1 Ni1 113.78(15) . . ?
N1 N2 C3 107.33(17) . . ?
N1 N2 Ni1 127.42(14) . 15_566 ?
C3 N2 Ni1 124.89(15) . 15_566 ?
C4 N3 C5 121.81(18) . . ?
C4 N3 Ni1 119.56(15) . . ?
C5 N3 Ni1 118.61(15) . . ?
C6 N4 C10 118.2(2) . . ?
C6 N4 Ni1 115.27(15) . . ?
C10 N4 Ni1 126.52(16) . . ?
C11 N5 C12 121.6(2) . . ?
C13 N6 C17 117.1(3) . . ?
C2 C1 C3 104.19(19) . . ?
N1 C2 C1 110.33(19) . . ?
N1 C2 C4 114.0(2) . . ?
C1 C2 C4 135.6(2) . . ?
N2 C3 C1 109.8(2) . . ?
N2 C3 C11 118.24(19) . . ?
C1 C3 C11 131.9(2) . . ?
O1 C4 N3 127.8(2) . . ?
O1 C4 C2 122.6(2) . . ?
N3 C4 C2 109.61(18) . . ?
N3 C5 C6 106.64(18) . . ?
N4 C6 C7 121.6(2) . . ?
N4 C6 C5 115.7(2) . . ?
C7 C6 C5 122.7(2) . . ?
C8 C7 C6 119.7(2) . . ?
C7 C8 C9 118.6(2) . . ?
C10 C9 C8 119.3(2) . . ?
N4 C10 C9 122.6(2) . . ?
O2 C11 N5 122.5(2) . . ?
O2 C11 C3 121.4(2) . . ?
N5 C11 C3 116.1(2) . . ?
N5 C12 C13 114.2(2) . . ?
N6 C13 C14 122.0(3) . . ?
N6 C13 C12 114.6(2) . . ?
C14 C13 C12 123.3(2) . . ?
C15 C14 C13 119.6(3) . . ?
C14 C15 C16 118.9(3) . . ?
C17 C16 C15 118.6(3) . . ?
N6 C17 C16 123.7(3) . . ?

loop_
_geom_bond_atom_site_label_1
_geom_bond_atom_site_label_2
_geom_bond_distance
_geom_bond_site_symmetry_2
_geom_bond_publ_flag
Ni1 N3 1.8450(18) . ?
Ni1 N1 1.8914(19) . ?
Ni1 N2 1.8935(18) 12_767 ?
Ni1 N4 1.909(2) . ?
Ni1 O2 2.6489(16) 12_767 ?
Ni1 Ni1 3.9134(5) 15_566 ?
Ni1 Ni1 4.3658(6) 6_564 ?
Ni1 Ni1 9.0835(5) 7_544 ?
N1 N2 1.353(3) . ?
N1 C2 1.355(3) . ?
N2 C3 1.361(3) . ?
N2 Ni1 1.8935(18) 15_566 ?
N3 C4 1.320(3) . ?
N3 C5 1.453(3) . ?
N4 C6 1.354(3) . ?
N4 C10 1.355(3) . ?
N5 C11 1.348(3) . ?
N5 C12 1.448(3) . ?
N6 C13 1.336(3) . ?
N6 C17 1.348(4) . ?
O1 C4 1.259(3) . ?
O2 C11 1.232(3) . ?
C1 C2 1.372(3) . ?
C1 C3 1.398(3) . ?
C2 C4 1.480(3) . ?
C3 C11 1.475(3) . ?
C5 C6 1.497(3) . ?
C6 C7 1.387(3) . ?
C7 C8 1.384(4) . ?
C8 C9 1.387(4) . ?
C9 C10 1.373(3) . ?
C12 C13 1.513(4) . ?
C13 C14 1.390(4) . ?
C14 C15 1.369(4) . ?
C15 C16 1.370(5) . ?
C16 C17 1.370(5) . ?

loop_
_geom_hbond_atom_site_label_D
_geom_hbond_atom_site_label_H
_geom_hbond_atom_site_label_A
_geom_hbond_distance_DH
_geom_hbond_distance_HA
_geom_hbond_distance_DA
_geom_hbond_angle_DHA
_geom_hbond_site_symmetry_A
N5 H5 O3 0.86(3) 2.52(3) 3.343(4) 162(3) 4_454
O3 H3B O4 0.81(3) 2.03(4) 2.806(4) 159(3) 10_556
O3 H3A N6 0.95(4) 1.86(4) 2.790(4) 166(3) .
O4 H4A O1 0.85(4) 1.95(4) 2.777(3) 163(4) .
O4 H4B O1 0.80(4) 2.07(4) 2.850(3) 166(3) 12_766
